data_4038462
loop_
_publ_author_name
'Meindl, Birgit'
'Pfennigbauer, Katharina'
'St\"oger, Berthold'
'Heeney, Martin J.'
'Gl\"ocklhofer, Florian'

_publ_section_title
;
 Double Ring-Closing Approach for the Synthesis of 2,3,6,7-Substituted
 Anthracene Derivatives.
;
_journal_name_full 'The Journal of organic chemistry'
_journal_paper_doi 10.1021/acs.joc.0c00826
_journal_year 2020
_chemical_formula_sum 'C22 H30 O6'
_chemical_formula_weight 390.5
_space_group_IT_number 14
_space_group_name_Hall '-P 2ybc'
_space_group_name_H-M_alt 'P 1 21/c 1'
_symmetry_cell_setting monoclinic
_symmetry_Int_Tables_number 14
_symmetry_space_group_name_Hall '-P 2ybc'
_symmetry_space_group_name_H-M 'P 1 21/c 1'
_audit_creation_method 'Jana2006 Version : 18/06/2017'
_cell_angle_alpha 90
_cell_angle_beta 102.049(2)
_cell_angle_gamma 90
_cell_formula_units_Z 2
_cell_length_a 6.3185(3)
_cell_length_b 12.4574(4)
_cell_length_c 13.2815(5)
_cell_measurement_reflns_used 3038
_cell_measurement_temperature 100
_cell_measurement_theta_max 30.17
_cell_measurement_theta_min 3.14
_cell_volume 1022.38(7)
_computing_cell_refinement 'SAINT-Plus (Bruker, 2016)'
_computing_data_collection 'Apex 3 (Bruker, 2016)'
_computing_data_reduction 'SAINT-Plus (Bruker, 2016)'
_computing_molecular_graphics 'Mercury (Macrae et al., 2008)'
_computing_structure_refinement 'Jana 2006 (Pet\<r\'i\<cek et al., 2014)'
_computing_structure_solution 'SHELXT (Sheldrick, 2015)'
_diffrn_ambient_temperature 100
_diffrn_measured_fraction_theta_full 0.99
_diffrn_measured_fraction_theta_max 0.99
_diffrn_measurement_device 'four-circle diffractometer'
_diffrn_measurement_device_type 'Bruker KAPPA APEX II CCD'
_diffrn_measurement_method '\w- and \f-scans'
_diffrn_radiation_monochromator graphite
_diffrn_radiation_probe x-ray
_diffrn_radiation_source 'X-ray tube'
_diffrn_radiation_type 'Mo K\a'
_diffrn_radiation_wavelength 0.71073
_diffrn_reflns_av_R_equivalents 0.0251
_diffrn_reflns_av_unetI/netI 0.0283
_diffrn_reflns_limit_h_max 7
_diffrn_reflns_limit_h_min -8
_diffrn_reflns_limit_k_max 17
_diffrn_reflns_limit_k_min -17
_diffrn_reflns_limit_l_max 18
_diffrn_reflns_limit_l_min -18
_diffrn_reflns_number 7705
_diffrn_reflns_theta_full 30.24
_diffrn_reflns_theta_max 30.24
_diffrn_reflns_theta_min 3.14
_exptl_absorpt_coefficient_mu 0.091
_exptl_absorpt_correction_T_max 0.98
_exptl_absorpt_correction_T_min 0.96
_exptl_absorpt_correction_type multi-scan
_exptl_absorpt_process_details SADABS
_exptl_crystal_colour colourless
_exptl_crystal_density_diffrn 1.2684
_exptl_crystal_description block
_exptl_crystal_F_000 420
_exptl_crystal_size_max 0.45
_exptl_crystal_size_mid 0.33
_exptl_crystal_size_min 0.26
_refine_diff_density_max 0.36
_refine_diff_density_min -0.19
_refine_ls_extinction_method none
_refine_ls_goodness_of_fit_gt 1.70
_refine_ls_goodness_of_fit_ref 1.60
_refine_ls_hydrogen_treatment constr
_refine_ls_number_constraints 60
_refine_ls_number_parameters 127
_refine_ls_number_reflns 2985
_refine_ls_number_restraints 0
_refine_ls_R_factor_all 0.0519
_refine_ls_R_factor_gt 0.0400
_refine_ls_shift/su_max 0.0097
_refine_ls_shift/su_mean 0.0011
_refine_ls_structure_factor_coef Fsqd
_refine_ls_weighting_details w=1/(\s^2^(I)+0.0016I^2^)
_refine_ls_weighting_scheme sigma
_refine_ls_wR_factor_gt 0.1045
_refine_ls_wR_factor_ref 0.1114
_reflns_number_gt 2351
_reflns_number_total 2985
_reflns_threshold_expression I>3\s(I)
_cod_data_source_file jo0c00826_si_002.cif
_cod_data_source_block dialdehyde_diacetal
_cod_depositor_comments
;
The following automatic conversions were performed:

data item '_diffrn_radiation_probe' value 'X-ray' was changed to
'x-ray' in accordance with the
/home/data/users/saulius/crontab/automatic-downloads/rss-feeds/ACS/lib/dictionaries/cif_core.dic
dictionary named 'cif_core.dic' version 2.4.2 last updated on
2011-04-26.

Automatic conversion script
Id: cif_fix_values 7556 2019-12-06 15:28:31Z antanas 
;
_cod_database_code 4038462

loop_
_space_group_symop_id
_space_group_symop_operation_xyz
1 x,y,z
2 -x,y+1/2,-z+1/2
3 -x,-y,-z
4 x,-y+1/2,z+1/2

loop_
_atom_site_label
_atom_site_type_symbol
_atom_site_fract_x
_atom_site_fract_y
_atom_site_fract_z
_atom_site_adp_type
_atom_site_U_iso_or_equiv
_atom_site_site_symmetry_multiplicity
_atom_site_occupancy
_atom_site_calc_flag
_atom_site_refinement_flags
_atom_site_disorder_assembly
_atom_site_disorder_group
O1 O 0.53044(12) 0.42211(6) 0.15828(5) Uani 0.0168(2) 4 1 d . . .
O2 O 0.45094(12) 0.59193(5) 0.20195(5) Uani 0.0154(2) 4 1 d . . .
O3 O 0.13358(14) 0.77932(6) -0.04986(7) Uani 0.0260(3) 4 1 d . . .
C1 C 0.21385(16) 0.51081(8) 0.05713(7) Uani 0.0132(3) 4 1 d . . .
C2 C 0.11102(16) 0.59602(8) -0.00297(7) Uani 0.0137(3) 4 1 d . . .
C3 C 0.10051(16) 0.41537(8) 0.05875(7) Uani 0.0139(3) 4 1 d . . .
C4 C 0.44376(16) 0.52181(8) 0.11785(7) Uani 0.0141(3) 4 1 d . . .
C5 C 0.61646(17) 0.43518(8) 0.26857(8) Uani 0.0155(3) 4 1 d . . .
C6 C 0.64179(16) 0.55881(8) 0.27753(7) Uani 0.0156(3) 4 1 d . . .
C7 C 0.45037(19) 0.39139(9) 0.32572(9) Uani 0.0222(3) 4 1 d . . .
C8 C 0.82483(18) 0.37118(9) 0.29486(8) Uani 0.0206(3) 4 1 d . . .
C9 C 0.61900(19) 0.60637(9) 0.37993(8) Uani 0.0220(3) 4 1 d . . .
C10 C 0.84563(17) 0.59949(8) 0.24586(9) Uani 0.0191(3) 4 1 d . . .
C11 C 0.22388(17) 0.70020(8) -0.00959(8) Uani 0.0170(3) 4 1 d . . .
H1c3 H 0.169284 0.356207 0.099064 Uiso 0.0167 4 1 d . . .
H1c4 H 0.527498 0.549111 0.070935 Uiso 0.0169 4 1 d . . .
H1c7 H 0.507867 0.394449 0.398517 Uiso 0.0267 4 1 d . . .
H2c7 H 0.320859 0.433778 0.309227 Uiso 0.0267 4 1 d . . .
H3c7 H 0.417425 0.318273 0.305533 Uiso 0.0267 4 1 d . . .
H1c8 H 0.892008 0.382535 0.365829 Uiso 0.0247 4 1 d . . .
H2c8 H 0.793296 0.296244 0.283417 Uiso 0.0247 4 1 d . . .
H3c8 H 0.921108 0.39424 0.251979 Uiso 0.0247 4 1 d . . .
H1c9 H 0.730966 0.578472 0.433784 Uiso 0.0264 4 1 d . . .
H2c9 H 0.631479 0.68308 0.377399 Uiso 0.0264 4 1 d . . .
H3c9 H 0.480143 0.587646 0.393387 Uiso 0.0264 4 1 d . . .
H1c10 H 0.97008 0.580337 0.297585 Uiso 0.023 4 1 d . . .
H2c10 H 0.856913 0.567629 0.181381 Uiso 0.023 4 1 d . . .
H3c10 H 0.838426 0.676162 0.238664 Uiso 0.023 4 1 d . . .
H1c11 H 0.37599 0.704484 0.019664 Uiso 0.0204 4 1 d . . .

loop_
_atom_site_aniso_label
_atom_site_aniso_type_symbol
_atom_site_aniso_U_11
_atom_site_aniso_U_22
_atom_site_aniso_U_33
_atom_site_aniso_U_12
_atom_site_aniso_U_13
_atom_site_aniso_U_23
O1 O 0.0155(4) 0.0167(4) 0.0157(3) 0.0038(3) -0.0024(3) -0.0026(3)
O2 O 0.0134(4) 0.0173(3) 0.0141(3) 0.0014(3) 0.0000(3) -0.0039(3)
O3 O 0.0239(4) 0.0200(4) 0.0315(4) -0.0017(3) 0.0001(4) 0.0062(3)
C1 C 0.0105(4) 0.0172(4) 0.0119(4) 0.0010(4) 0.0023(3) -0.0022(3)
C2 C 0.0130(5) 0.0152(4) 0.0128(4) -0.0001(4) 0.0028(4) -0.0013(3)
C3 C 0.0132(5) 0.0156(5) 0.0127(4) 0.0020(4) 0.0019(4) 0.0003(3)
C4 C 0.0127(5) 0.0154(5) 0.0137(4) 0.0008(4) 0.0020(4) -0.0021(3)
C5 C 0.0113(5) 0.0198(5) 0.0142(4) -0.0003(4) 0.0002(4) -0.0007(4)
C6 C 0.0112(5) 0.0205(5) 0.0139(4) -0.0005(4) -0.0001(4) -0.0020(4)
C7 C 0.0177(5) 0.0243(6) 0.0252(5) -0.0022(4) 0.0057(4) 0.0039(4)
C8 C 0.0149(5) 0.0235(5) 0.0218(5) 0.0024(4) 0.0001(4) 0.0023(4)
C9 C 0.0196(5) 0.0292(6) 0.0172(5) -0.0029(4) 0.0035(4) -0.0073(4)
C10 C 0.0138(5) 0.0225(5) 0.0207(5) -0.0031(4) 0.0026(4) -0.0010(4)
C11 C 0.0156(5) 0.0184(5) 0.0163(4) -0.0028(4) 0.0017(4) -0.0006(4)

loop_
_atom_type_symbol
_atom_type_scat_dispersion_real
_atom_type_scat_dispersion_imag
_atom_type_scat_source
C 0.0033 0.0016 'International Tables Vol C tables 4.2.6.8 and 6.1.1.1'
H 0.0000 0.0000 'International Tables Vol C tables 4.2.6.8 and 6.1.1.1'
O 0.0106 0.0060 'International Tables Vol C tables 4.2.6.8 and 6.1.1.1'

loop_
_exptl_crystal_face_index_h
_exptl_crystal_face_index_k
_exptl_crystal_face_index_l
_exptl_crystal_face_perp_dist
? ? ? ?

loop_
_geom_angle_atom_site_label_1
_geom_angle_atom_site_label_2
_geom_angle_atom_site_label_3
_geom_angle_site_symmetry_1
_geom_angle_site_symmetry_2
_geom_angle_site_symmetry_3
_geom_angle
_geom_angle_publ_flag
C4 O1 C5 . . . 108.40(7) ?
C4 O2 C6 . . . 104.77(7) ?
C2 C1 C3 . . . 118.48(8) ?
C2 C1 C4 . . . 120.90(8) ?
C3 C1 C4 . . . 120.62(8) ?
C1 C2 C3 . . 3_565 120.27(9) ?
C1 C2 C11 . . . 121.41(8) ?
C3 C2 C11 3_565 . . 118.32(8) ?
C1 C3 C2 . . 3_565 121.25(9) ?
C1 C3 H1c3 . . . 119.37 ?
C2 C3 H1c3 3_565 . . 119.37 ?
O1 C4 O2 . . . 107.25(7) ?
O1 C4 C1 . . . 112.01(8) ?
O1 C4 H1c4 . . . 109.56 ?
O2 C4 C1 . . . 110.27(8) ?
O2 C4 H1c4 . . . 111.31 ?
C1 C4 H1c4 . . . 106.5 ?
O1 C5 C6 . . . 101.45(7) ?
O1 C5 C7 . . . 108.04(8) ?
O1 C5 C8 . . . 107.20(8) ?
C6 C5 C7 . . . 112.92(9) ?
C6 C5 C8 . . . 115.72(8) ?
C7 C5 C8 . . . 110.69(9) ?
O2 C6 C5 . . . 99.84(7) ?
O2 C6 C9 . . . 106.67(8) ?
O2 C6 C10 . . . 109.96(8) ?
C5 C6 C9 . . . 115.40(9) ?
C5 C6 C10 . . . 112.90(9) ?
C9 C6 C10 . . . 111.19(8) ?
C5 C7 H1c7 . . . 109.47 ?
C5 C7 H2c7 . . . 109.47 ?
C5 C7 H3c7 . . . 109.47 ?
H1c7 C7 H2c7 . . . 109.47 ?
H1c7 C7 H3c7 . . . 109.47 ?
H2c7 C7 H3c7 . . . 109.47 ?
C5 C8 H1c8 . . . 109.47 ?
C5 C8 H2c8 . . . 109.47 ?
C5 C8 H3c8 . . . 109.47 ?
H1c8 C8 H2c8 . . . 109.47 ?
H1c8 C8 H3c8 . . . 109.47 ?
H2c8 C8 H3c8 . . . 109.47 ?
C6 C9 H1c9 . . . 109.47 ?
C6 C9 H2c9 . . . 109.47 ?
C6 C9 H3c9 . . . 109.47 ?
H1c9 C9 H2c9 . . . 109.47 ?
H1c9 C9 H3c9 . . . 109.47 ?
H2c9 C9 H3c9 . . . 109.47 ?
C6 C10 H1c10 . . . 109.47 ?
C6 C10 H2c10 . . . 109.47 ?
C6 C10 H3c10 . . . 109.47 ?
H1c10 C10 H2c10 . . . 109.47 ?
H1c10 C10 H3c10 . . . 109.47 ?
H2c10 C10 H3c10 . . . 109.47 ?
O3 C11 C2 . . . 123.30(9) ?
O3 C11 H1c11 . . . 118.35 ?
C2 C11 H1c11 . . . 118.35 ?

loop_
_geom_bond_atom_site_label_1
_geom_bond_atom_site_label_2
_geom_bond_site_symmetry_1
_geom_bond_site_symmetry_2
_geom_bond_distance
_geom_bond_publ_flag
O1 C4 . . 1.4170(12) ?
O1 C5 . . 1.4612(12) ?
O2 C4 . . 1.4113(12) ?
O2 C6 . . 1.4583(11) ?
O3 C11 . . 1.2065(13) ?
C1 C2 . . 1.4034(13) ?
C1 C3 . . 1.3904(14) ?
C1 C4 . . 1.5134(13) ?
C2 C3 . 3_565 1.3936(13) ?
C2 C11 . . 1.4922(14) ?
C3 H1c3 . . 0.96 ?
C4 H1c4 . . 0.96 ?
C5 C6 . . 1.5504(14) ?
C5 C7 . . 1.5191(17) ?
C5 C8 . . 1.5163(15) ?
C6 C9 . . 1.5177(15) ?
C6 C10 . . 1.5227(16) ?
C7 H1c7 . . 0.96 ?
C7 H2c7 . . 0.96 ?
C7 H3c7 . . 0.96 ?
C8 H1c8 . . 0.96 ?
C8 H2c8 . . 0.96 ?
C8 H3c8 . . 0.96 ?
C9 H1c9 . . 0.96 ?
C9 H2c9 . . 0.96 ?
C9 H3c9 . . 0.96 ?
C10 H1c10 . . 0.96 ?
C10 H2c10 . . 0.96 ?
C10 H3c10 . . 0.96 ?
C11 H1c11 . . 0.96 ?

loop_
_geom_hbond_atom_site_label_D
_geom_hbond_atom_site_label_H
_geom_hbond_atom_site_label_A
_geom_hbond_site_symmetry_D
_geom_hbond_site_symmetry_H
_geom_hbond_site_symmetry_A
_geom_hbond_distance_DH
_geom_hbond_distance_HA
_geom_hbond_distance_DA
_geom_hbond_angle_DHA
_geom_hbond_publ_flag
C3 H1c3 O1 . . . 0.96 2.40 2.7631(12) 102.07 ?

loop_
_geom_torsion_atom_site_label_1
_geom_torsion_atom_site_label_2
_geom_torsion_atom_site_label_3
_geom_torsion_atom_site_label_4
_geom_torsion_site_symmetry_1
_geom_torsion_site_symmetry_2
_geom_torsion_site_symmetry_3
_geom_torsion_site_symmetry_4
_geom_torsion
_geom_torsion_publ_flag
? ? ? ? ? ? ? ? ? ?

loop_
_restr_angle_atom_site_label_1
_restr_angle_site_symmetry_1
_restr_angle_atom_site_label_2
_restr_angle_site_symmetry_2
_restr_angle_atom_site_label_3
_restr_angle_site_symmetry_3
_restr_angle_target
_restr_angle_target_weight_param
? ? ? ? ? ? ? ?

loop_
_restr_distance_atom_site_label_1
_restr_distance_site_symmetry_1
_restr_distance_atom_site_label_2
_restr_distance_site_symmetry_2
_restr_distance_target
_restr_distance_target_weight_param
? ? ? ? ? ?

loop_
_restr_equal_angle_atom_site_label_1
_restr_equal_angle_site_symmetry_1
_restr_equal_angle_atom_site_label_2
_restr_equal_angle_site_symmetry_2
_restr_equal_angle_atom_site_label_3
_restr_equal_angle_site_symmetry_3
_restr_equal_angle_class_class_id
_restr_equal_angle_class_target_weight_param
? ? ? ? ? ? ? ?

loop_
_restr_equal_distance_atom_site_label_1
_restr_equal_distance_site_symmetry_1
_restr_equal_distance_atom_site_label_2
_restr_equal_distance_site_symmetry_2
_restr_equal_distance_class_class_id
_restr_equal_distance_class_target_weight_param
? ? ? ? ? ?

loop_
_restr_equal_torsion_atom_site_label_1
_restr_equal_torsion_site_symmetry_1
_restr_equal_torsion_atom_site_label_2
_restr_equal_torsion_site_symmetry_2
_restr_equal_torsion_atom_site_label_3
_restr_equal_torsion_site_symmetry_3
_restr_equal_torsion_atom_site_label_4
_restr_equal_torsion_site_symmetry_4
_restr_equal_torsion_class_class_id
_restr_equal_torsion_class_target_weight_param
? ? ? ? ? ? ? ? ? ?

loop_
_restr_torsion_atom_site_label_1
_restr_torsion_site_symmetry_1
_restr_torsion_atom_site_label_2
_restr_torsion_site_symmetry_2
_restr_torsion_atom_site_label_3
_restr_torsion_site_symmetry_3
_restr_torsion_atom_site_label_4
_restr_torsion_site_symmetry_4
_restr_torsion_angle_target
_restr_torsion_weight_param
? ? ? ? ? ? ? ? ? ?

loop_
_twin_individual_id
_twin_individual_mass_fraction_refined
_twin_individual_twin_matrix_11
_twin_individual_twin_matrix_12
_twin_individual_twin_matrix_13
_twin_individual_twin_matrix_21
_twin_individual_twin_matrix_22
_twin_individual_twin_matrix_23
_twin_individual_twin_matrix_31
_twin_individual_twin_matrix_32
_twin_individual_twin_matrix_33
? ? ? ? ? ? ? ? ? ? ?

loop_
_jana_atom_site_adp_c_label
_jana_atom_site_adp_c_type_symbol
_jana_atom_site_adp_c_111
_jana_atom_site_adp_c_112
_jana_atom_site_adp_c_113
_jana_atom_site_adp_c_122
_jana_atom_site_adp_c_123
_jana_atom_site_adp_c_133
_jana_atom_site_adp_c_222
_jana_atom_site_adp_c_223
_jana_atom_site_adp_c_233
_jana_atom_site_adp_c_333
? ? ? ? ? ? ? ? ? ? ? ?

loop_
_jana_atom_site_adp_d_label
_jana_atom_site_adp_d_type_symbol
_jana_atom_site_adp_d_1111
_jana_atom_site_adp_d_1112
_jana_atom_site_adp_d_1113
_jana_atom_site_adp_d_1122
_jana_atom_site_adp_d_1123
_jana_atom_site_adp_d_1133
_jana_atom_site_adp_d_1222
_jana_atom_site_adp_d_1223
_jana_atom_site_adp_d_1233
_jana_atom_site_adp_d_1333
_jana_atom_site_adp_d_2222
_jana_atom_site_adp_d_2223
_jana_atom_site_adp_d_2233
_jana_atom_site_adp_d_2333
_jana_atom_site_adp_d_3333
? ? ? ? ? ? ? ? ? ? ? ? ? ? ? ? ?

loop_
_jana_atom_site_adp_e_label
_jana_atom_site_adp_e_type_symbol
_jana_atom_site_adp_e_11111
_jana_atom_site_adp_e_11112
_jana_atom_site_adp_e_11113
_jana_atom_site_adp_e_11122
_jana_atom_site_adp_e_11123
_jana_atom_site_adp_e_11133
_jana_atom_site_adp_e_11222
_jana_atom_site_adp_e_11223
_jana_atom_site_adp_e_11233
_jana_atom_site_adp_e_11333
_jana_atom_site_adp_e_12222
_jana_atom_site_adp_e_12223
_jana_atom_site_adp_e_12233
_jana_atom_site_adp_e_12333
_jana_atom_site_adp_e_13333
_jana_atom_site_adp_e_22222
_jana_atom_site_adp_e_22223
_jana_atom_site_adp_e_22233
_jana_atom_site_adp_e_22333
_jana_atom_site_adp_e_23333
_jana_atom_site_adp_e_33333
? ? ? ? ? ? ? ? ? ? ? ? ? ? ? ? ? ? ? ? ? ? ?

loop_
_jana_atom_site_adp_f_label
_jana_atom_site_adp_f_type_symbol
_jana_atom_site_adp_f_111111
_jana_atom_site_adp_f_111112
_jana_atom_site_adp_f_111113
_jana_atom_site_adp_f_111122
_jana_atom_site_adp_f_111123
_jana_atom_site_adp_f_111133
_jana_atom_site_adp_f_111222
_jana_atom_site_adp_f_111223
_jana_atom_site_adp_f_111233
_jana_atom_site_adp_f_111333
_jana_atom_site_adp_f_112222
_jana_atom_site_adp_f_112223
_jana_atom_site_adp_f_112233
_jana_atom_site_adp_f_112333
_jana_atom_site_adp_f_113333
_jana_atom_site_adp_f_122222
_jana_atom_site_adp_f_122223
_jana_atom_site_adp_f_122233
_jana_atom_site_adp_f_122333
_jana_atom_site_adp_f_123333
_jana_atom_site_adp_f_133333
_jana_atom_site_adp_f_222222
_jana_atom_site_adp_f_222223
_jana_atom_site_adp_f_222233
_jana_atom_site_adp_f_222333
_jana_atom_site_adp_f_223333
_jana_atom_site_adp_f_233333
_jana_atom_site_adp_f_333333
? ? ? ? ? ? ? ? ? ? ? ? ? ? ? ? ? ? ? ? ? ? ? ? ? ? ? ? ? ?
